data_7036553
loop_
_publ_author_name
'Hasheminasab, A.'
'Rhoda, H. M.'
'Crandall, L. A.'
'Ayers, J. T.'
'Nemykin, V. N.'
'Herrick, R. S.'
'Ziegler, C. J.'

_publ_section_title
;
 Hydrazine-mediated strongly coupled Re(CO)3 dimers.
;
_journal_issue 39
_journal_name_full 'Dalton transactions (Cambridge, England : 2003)'
_journal_page_first 17268
_journal_page_last 17277
_journal_paper_doi 10.1039/c5dt02821c
_journal_volume 44
_journal_year 2015
_chemical_formula_sum 'C9 H7 Br N3 O3 Re'
_chemical_formula_weight 471.29
_chemical_name_systematic
; 
 ? 
;
_space_group_IT_number 2
_symmetry_cell_setting triclinic
_symmetry_space_group_name_Hall '-P 1'
_symmetry_space_group_name_H-M 'P -1'
_atom_sites_solution_hydrogens geom
_atom_sites_solution_primary direct
_atom_sites_solution_secondary difmap
_audit_creation_method SHELXL-97
_audit_update_record
;
2015-07-24 deposited with the CCDC.
2015-09-03 downloaded from the CCDC.
;
_cell_angle_alpha 95.607(4)
_cell_angle_beta 93.095(4)
_cell_angle_gamma 97.211(4)
_cell_formula_units_Z 2
_cell_length_a 6.477(3)
_cell_length_b 8.265(3)
_cell_length_c 12.881(5)
_cell_measurement_reflns_used 2849
_cell_measurement_temperature 100(2)
_cell_measurement_theta_max 26.38
_cell_measurement_theta_min 2.50
_cell_volume 679.3(5)
_computing_cell_refinement 'Bruker SAINT'
_computing_data_collection 'Bruker APEX2'
_computing_data_reduction 'Bruker SAINT'
_computing_molecular_graphics 'Bruker SHELXTL'
_computing_publication_material 'Bruker SHELXTL'
_computing_structure_refinement 'SHELXL-97 (Sheldrick, 2008)'
_computing_structure_solution 'SHELXS-97 (Sheldrick, 2008)'
_diffrn_ambient_temperature 100(2)
_diffrn_measured_fraction_theta_full 0.962
_diffrn_measured_fraction_theta_max 0.962
_diffrn_measurement_device_type 'Bruker APEX-II CCD'
_diffrn_measurement_method '\f and \w scans'
_diffrn_radiation_monochromator graphite
_diffrn_radiation_source 'fine-focus sealed tube'
_diffrn_radiation_type MoK\a
_diffrn_radiation_wavelength 0.71073
_diffrn_reflns_av_R_equivalents 0.0319
_diffrn_reflns_av_sigmaI/netI 0.0536
_diffrn_reflns_limit_h_max 8
_diffrn_reflns_limit_h_min -8
_diffrn_reflns_limit_k_max 10
_diffrn_reflns_limit_k_min -10
_diffrn_reflns_limit_l_max 16
_diffrn_reflns_limit_l_min -16
_diffrn_reflns_number 4937
_diffrn_reflns_theta_full 26.40
_diffrn_reflns_theta_max 26.40
_diffrn_reflns_theta_min 1.59
_exptl_absorpt_coefficient_mu 11.885
_exptl_absorpt_correction_T_max 0.7970
_exptl_absorpt_correction_T_min 0.0316
_exptl_absorpt_correction_type multi-scan
_exptl_absorpt_process_details SADABS
_exptl_crystal_colour yellow
_exptl_crystal_density_diffrn 2.304
_exptl_crystal_density_meas ?
_exptl_crystal_density_method 'not measured'
_exptl_crystal_description plate
_exptl_crystal_F_000 432
_exptl_crystal_size_max 0.94
_exptl_crystal_size_mid 0.26
_exptl_crystal_size_min 0.02
_refine_diff_density_max 3.400
_refine_diff_density_min -2.705
_refine_diff_density_rms 0.323
_refine_ls_extinction_method none
_refine_ls_goodness_of_fit_ref 1.115
_refine_ls_hydrogen_treatment constr
_refine_ls_matrix_type full
_refine_ls_number_parameters 154
_refine_ls_number_reflns 2677
_refine_ls_number_restraints 26
_refine_ls_restrained_S_all 1.111
_refine_ls_R_factor_all 0.0457
_refine_ls_R_factor_gt 0.0415
_refine_ls_shift/su_max 0.001
_refine_ls_shift/su_mean 0.000
_refine_ls_structure_factor_coef Fsqd
_refine_ls_weighting_details 'calc w=1/[\s^2^(Fo^2^)+(0.0763P)^2^+0.0000P] where P=(Fo^2^+2Fc^2^)/3'
_refine_ls_weighting_scheme calc
_refine_ls_wR_factor_gt 0.1164
_refine_ls_wR_factor_ref 0.1206
_reflns_number_gt 2404
_reflns_number_total 2677
_reflns_threshold_expression >2sigma(I)
_cod_data_source_file c5dt02821c2.cif
_cod_data_source_block 9
_cod_depositor_comments
;
The following automatic conversions were performed:

'_symmetry_cell_setting' value 'Triclinic' changed to 'triclinic'
according to
/usr/data/users/saulius/crontab/automatic-downloads/rss-feeds/RSC/lib/dictionaries/cif_core.dic
dictionary named 'cif_core.dic' version 2.4.2 from 2011-04-26.

'_exptl_absorpt_correction_type' value 'Multi-scan' changed to
'multi-scan' according to
/usr/data/users/saulius/crontab/automatic-downloads/rss-feeds/RSC/lib/dictionaries/cif_core.dic
dictionary named 'cif_core.dic' version 2.4.2 from 2011-04-26.

'_exptl_crystal_density_meas' value 'not measured' was changed to '?'
- the value is perceived as not measured.

Automatic conversion script
Id: cif_fix_values 3271 2015-04-21 07:52:19Z andrius 

 Adding full bibliography for 7036549--7036553.cif.
;
_cod_original_sg_symbol_H-M P-1
_cod_database_code 7036553

loop_
_symmetry_equiv_pos_as_xyz
'x, y, z'
'-x, -y, -z'

loop_
_atom_site_label
_atom_site_type_symbol
_atom_site_fract_x
_atom_site_fract_y
_atom_site_fract_z
_atom_site_U_iso_or_equiv
_atom_site_adp_type
_atom_site_occupancy
_atom_site_symmetry_multiplicity
_atom_site_calc_flag
_atom_site_refinement_flags
Br1 Br 0.84816(12) 0.75573(10) 0.91084(7) 0.0197(2) Uani 1 1 d .
C1 C 0.9073(13) 0.3913(10) 0.6923(7) 0.0195(17) Uani 1 1 d U
H1 H 0.9510 0.4601 0.6426 0.023 Uiso 1 1 calc R
C2 C 1.0117(13) 0.2581(11) 0.7074(7) 0.0219(18) Uani 1 1 d U
H2 H 1.1222 0.2370 0.6671 0.026 Uiso 1 1 calc R
C3 C 0.9501(14) 0.1557(11) 0.7831(7) 0.0256(19) Uani 1 1 d U
H3 H 1.0187 0.0659 0.7940 0.031 Uiso 1 1 calc R
C4 C 0.7847(14) 0.1901(11) 0.8419(7) 0.0245(19) Uani 1 1 d .
H4 H 0.7425 0.1244 0.8936 0.029 Uiso 1 1 calc R
C5 C 0.6834(13) 0.3224(10) 0.8231(7) 0.0204(17) Uani 1 1 d .
C6 C 0.5000(12) 0.3627(10) 0.8745(7) 0.0181(17) Uani 1 1 d .
H6 H 0.4388 0.2962 0.9217 0.022 Uiso 1 1 calc R
C7 C 0.4065(11) 0.5649(10) 0.6292(5) 0.0195(17) Uani 1 1 d DU
C8 C 0.4416(11) 0.8307(8) 0.7703(7) 0.0188(17) Uani 1 1 d D
C9 C 0.7764(13) 0.7585(11) 0.6596(7) 0.0222(18) Uani 1 1 d .
N1 N 0.7438(10) 0.4239(8) 0.7481(5) 0.0159(14) Uani 1 1 d .
N2 N 0.4245(10) 0.4929(8) 0.8531(5) 0.0160(14) Uani 1 1 d .
N3 N 0.2625(11) 0.5437(10) 0.9078(6) 0.0258(17) Uani 1 1 d .
H3A H 0.2126 0.4883 0.9559 0.031 Uiso 1 1 calc R
H3B H 0.2115 0.6308 0.8937 0.031 Uiso 1 1 calc R
O1 O 0.2929(9) 0.5226(8) 0.5573(4) 0.0247(14) Uani 1 1 d D
O2 O 0.3528(10) 0.9413(8) 0.7886(6) 0.0350(17) Uani 1 1 d D
O3 O 0.8936(10) 0.8200(8) 0.6075(5) 0.0307(15) Uani 1 1 d .
Re1 Re 0.58911(4) 0.64278(4) 0.74757(2) 0.01623(15) Uani 1 1 d .

loop_
_atom_site_aniso_label
_atom_site_aniso_U_11
_atom_site_aniso_U_22
_atom_site_aniso_U_33
_atom_site_aniso_U_23
_atom_site_aniso_U_13
_atom_site_aniso_U_12
Br1 0.0175(4) 0.0192(4) 0.0237(4) 0.0064(3) -0.0007(3) 0.0058(3)
C1 0.0192(19) 0.0194(19) 0.0199(19) 0.0021(10) 0.0007(10) 0.0032(10)
C2 0.021(2) 0.022(2) 0.022(2) 0.0022(10) 0.0018(10) 0.0030(10)
C3 0.025(2) 0.025(2) 0.027(2) 0.0029(10) 0.0010(10) 0.0037(10)
C4 0.021(4) 0.023(5) 0.029(5) 0.004(4) -0.001(4) 0.002(4)
C5 0.017(4) 0.017(4) 0.028(5) 0.003(3) -0.003(3) 0.005(3)
C6 0.020(4) 0.014(4) 0.021(4) 0.009(3) 0.000(3) 0.000(3)
C7 0.0194(19) 0.0195(19) 0.0200(19) 0.0035(10) 0.0017(10) 0.0033(10)
C8 0.009(3) 0.024(4) 0.025(4) 0.010(4) -0.003(3) 0.004(3)
C9 0.014(4) 0.026(5) 0.025(5) 0.000(4) -0.001(4) 0.002(3)
N1 0.018(3) 0.009(3) 0.021(4) 0.000(3) -0.001(3) 0.004(3)
N2 0.012(3) 0.016(3) 0.020(4) 0.001(3) 0.001(3) 0.005(3)
N3 0.021(4) 0.037(5) 0.025(4) 0.012(3) 0.012(3) 0.012(3)
O1 0.023(3) 0.024(3) 0.028(3) 0.008(3) 0.016(3) -0.001(3)
O2 0.022(3) 0.034(4) 0.051(5) 0.006(3) 0.001(3) 0.013(3)
O3 0.033(4) 0.029(4) 0.031(4) 0.012(3) 0.002(3) -0.002(3)
Re1 0.0147(2) 0.0163(2) 0.0200(2) 0.00750(14) 0.00036(14) 0.00700(14)

loop_
_atom_type_symbol
_atom_type_description
_atom_type_scat_dispersion_real
_atom_type_scat_dispersion_imag
_atom_type_scat_source
C C 0.0033 0.0016 'International Tables Vol C Tables 4.2.6.8 and 6.1.1.4'
H H 0.0000 0.0000 'International Tables Vol C Tables 4.2.6.8 and 6.1.1.4'
N N 0.0061 0.0033 'International Tables Vol C Tables 4.2.6.8 and 6.1.1.4'
O O 0.0106 0.0060 'International Tables Vol C Tables 4.2.6.8 and 6.1.1.4'
Br Br -0.2901 2.4595 'International Tables Vol C Tables 4.2.6.8 and 6.1.1.4'
Re Re -1.0185 7.2310 'International Tables Vol C Tables 4.2.6.8 and 6.1.1.4'

loop_
_geom_angle_atom_site_label_1
_geom_angle_atom_site_label_2
_geom_angle_atom_site_label_3
_geom_angle
N1 C1 C2 121.8(8)
N1 C1 H1 119.1
C2 C1 H1 119.1
C1 C2 C3 119.7(8)
C1 C2 H2 120.2
C3 C2 H2 120.2
C4 C3 C2 118.9(9)
C4 C3 H3 120.5
C2 C3 H3 120.5
C5 C4 C3 119.4(9)
C5 C4 H4 120.3
C3 C4 H4 120.3
C4 C5 N1 121.8(8)
C4 C5 C6 124.0(8)
N1 C5 C6 114.0(7)
N2 C6 C5 118.1(7)
N2 C6 H6 121.0
C5 C6 H6 121.0
O1 C7 Re1 177.6(8)
O2 C8 Re1 176.8(8)
O3 C9 Re1 176.2(8)
C1 N1 C5 118.4(7)
C1 N1 Re1 126.0(6)
C5 N1 Re1 114.9(5)
C6 N2 N3 119.7(7)
C6 N2 Re1 117.3(5)
N3 N2 Re1 122.3(5)
N2 N3 H3A 120.0
N2 N3 H3B 120.0
H3A N3 H3B 120.0
C7 Re1 C8 89.6(4)
C7 Re1 C9 89.7(4)
C8 Re1 C9 90.9(4)
C7 Re1 N2 95.4(3)
C8 Re1 N2 97.3(3)
C9 Re1 N2 170.3(3)
C7 Re1 N1 95.6(3)
C8 Re1 N1 170.6(3)
C9 Re1 N1 96.9(3)
N2 Re1 N1 74.4(3)
C7 Re1 Br1 178.9(3)
C8 Re1 Br1 90.2(3)
C9 Re1 Br1 89.2(3)
N2 Re1 Br1 85.69(18)
N1 Re1 Br1 84.75(18)

loop_
_geom_bond_atom_site_label_1
_geom_bond_atom_site_label_2
_geom_bond_distance
Br1 Re1 2.6365(11)
C1 N1 1.351(11)
C1 C2 1.386(12)
C1 H1 0.9300
C2 C3 1.394(13)
C2 H2 0.9300
C3 C4 1.387(13)
C3 H3 0.9300
C4 C5 1.378(12)
C4 H4 0.9300
C5 N1 1.381(11)
C5 C6 1.450(12)
C6 N2 1.284(10)
C6 H6 0.9300
C7 O1 1.149(2)
C7 Re1 1.887(6)
C8 O2 1.152(2)
C8 Re1 1.930(6)
C9 O3 1.144(11)
C9 Re1 1.934(9)
N1 Re1 2.176(7)
N2 N3 1.380(10)
N2 Re1 2.162(7)
N3 H3A 0.8600
N3 H3B 0.8600

loop_
_platon_squeeze_void_nr
_platon_squeeze_void_average_x
_platon_squeeze_void_average_y
_platon_squeeze_void_average_z
_platon_squeeze_void_volume
_platon_squeeze_void_count_electrons
_platon_squeeze_void_content
1 0.500 1.000 0.500 85 50 ' '
